data_1512965
loop_
_publ_author_name
'Konstantis F. Konidaris'
'Maria Giouli'
'Catherine P. Raptopoulou'
'Vassilis Psycharis'
'Ioannis I. Verginadis'
'Anastasios Vasiliadis'
'Amalia S. Afendra'
'Spyridon Karkabounas'
'Evy Manessi-Zoupa'
'Theocharis C. Stamatatos'

_publ_section_title
;
 Employment of pyridyl oximes and dioximes in zinc(II) chemistry:
 Synthesis, structural and spectroscopic characterization, and biological
 evaluation
;
_journal_name_full
;
Inorganica Chimica Acta
;
_journal_page_first 49
_journal_page_last 59
_journal_paper_doi 10.1016/j.ica.2012.09.039
_journal_volume 396
_journal_year 2013
_chemical_formula_sum 'C18 H22 N8 O10 Zn'
_chemical_formula_weight 575.81
_space_group_IT_number 19
_symmetry_cell_setting orthorhombic
_symmetry_space_group_name_Hall 'P 2ac 2ab'
_symmetry_space_group_name_H-M 'P 21 21 21'
_atom_sites_solution_hydrogens geom
_atom_sites_solution_primary direct
_atom_sites_solution_secondary difmap
_cell_angle_alpha 90.00
_cell_angle_beta 90.00
_cell_angle_gamma 90.00
_cell_formula_units_Z 4
_cell_length_a 7.4582(2)
_cell_length_b 7.4654(2)
_cell_length_c 41.4496(12)
_cell_measurement_reflns_used 7870
_cell_measurement_temperature 293(2)
_cell_measurement_theta_max 71.96
_cell_measurement_theta_min 6.72
_cell_volume 2307.85(11)
_computing_cell_refinement 'CrystalClear, Rigaku MSC, 2005'
_computing_data_collection 'CrystalClear, Rigaku MSC, 2005'
_computing_data_reduction 'CrystalClear, Rigaku MSC, 2005'
_computing_structure_refinement 'SHELXL-97 (Sheldrick, 1997)'
_computing_structure_solution 'SHELXS-97 (Sheldrick, 1997)'
_diffrn_ambient_temperature 293(2)
_diffrn_measured_fraction_theta_full 0.935
_diffrn_measured_fraction_theta_max 0.935
_diffrn_measurement_device_type 'Rigaku R-AXIS SPIDER IPDS'
_diffrn_measurement_method '\q scans'
_diffrn_radiation_monochromator graphite
_diffrn_radiation_source 'fine-focus sealed tube'
_diffrn_radiation_type CuK\a
_diffrn_radiation_wavelength 1.54187
_diffrn_reflns_av_R_equivalents 0.0564
_diffrn_reflns_av_sigmaI/netI 0.0670
_diffrn_reflns_limit_h_max 8
_diffrn_reflns_limit_h_min -8
_diffrn_reflns_limit_k_max 5
_diffrn_reflns_limit_k_min -8
_diffrn_reflns_limit_l_max 42
_diffrn_reflns_limit_l_min -48
_diffrn_reflns_number 8294
_diffrn_reflns_theta_full 64.99
_diffrn_reflns_theta_max 64.99
_diffrn_reflns_theta_min 6.74
_exptl_absorpt_coefficient_mu 2.140
_exptl_absorpt_correction_T_max 1.000
_exptl_absorpt_correction_T_min 0.620
_exptl_absorpt_correction_type empirical
_exptl_absorpt_process_details 'CrystalClear, Rigaku MSC, 2005'
_exptl_crystal_colour colorless
_exptl_crystal_density_diffrn 1.657
_exptl_crystal_density_method 'not measured'
_exptl_crystal_description parallelepiped
_exptl_crystal_F_000 1184
_exptl_crystal_size_max 0.28
_exptl_crystal_size_mid 0.28
_exptl_crystal_size_min 0.02
_refine_diff_density_max 1.032
_refine_diff_density_min -0.980
_refine_diff_density_rms 0.106
_refine_ls_abs_structure_details 'Flack H D (1983), Acta Cryst. A39, 876-881'
_refine_ls_abs_structure_Flack -0.04(10)
_refine_ls_extinction_method none
_refine_ls_goodness_of_fit_ref 1.158
_refine_ls_hydrogen_treatment refall
_refine_ls_matrix_type full
_refine_ls_number_parameters 335
_refine_ls_number_reflns 3480
_refine_ls_number_restraints 0
_refine_ls_restrained_S_all 1.158
_refine_ls_R_factor_all 0.0970
_refine_ls_R_factor_gt 0.0833
_refine_ls_shift/su_max 0.001
_refine_ls_shift/su_mean 0.000
_refine_ls_structure_factor_coef Fsqd
_refine_ls_weighting_details 'calc w=1/[\s^2^(Fo^2^)+(0.0895P)^2^+8.7805P] where P=(Fo^2^+2Fc^2^)/3'
_refine_ls_weighting_scheme calc
_refine_ls_wR_factor_gt 0.2051
_refine_ls_wR_factor_ref 0.2261
_reflns_number_gt 2971
_reflns_number_total 3480
_reflns_threshold_expression >2sigma(I)
_cod_data_source_file ICA-2013-396-49-59-1.cif
_cod_data_source_block pekk205
_cod_original_sg_symbol_H-M P2(1)2(1)2(1)
_cod_database_code 1512965

loop_
_symmetry_equiv_pos_as_xyz
'x, y, z'
'x+1/2, -y+1/2, -z'
'-x, y+1/2, -z+1/2'
'-x+1/2, -y, z+1/2'

loop_
_atom_site_label
_atom_site_type_symbol
_atom_site_fract_x
_atom_site_fract_y
_atom_site_fract_z
_atom_site_U_iso_or_equiv
_atom_site_adp_type
_atom_site_occupancy
_atom_site_symmetry_multiplicity
_atom_site_calc_flag
_atom_site_refinement_flags
Zn1 Zn 0.1482(2) 0.0296(3) 0.87444(4) 0.0491(5) Uani 1 1 d .
N1 N 0.2537(12) -0.2285(18) 0.8944(2) 0.051(3) Uani 1 1 d .
N2 N 0.1155(11) 0.0462(17) 0.9228(2) 0.042(2) Uani 1 1 d .
N3 N 0.0271(12) 0.2983(16) 0.8824(2) 0.049(3) Uani 1 1 d .
O1 O 0.3382(15) -0.3699(14) 0.8796(2) 0.066(3) Uani 1 1 d .
H1O H 0.3329 -0.3574 0.8600 0.098 Uiso 1 1 calc R
O2 O -0.0324(11) 0.4262(15) 0.8603(2) 0.061(3) Uani 1 1 d .
H2O H 0.0050 0.4011 0.8423 0.092 Uiso 1 1 calc R
C1 C 0.343(2) -0.390(2) 0.9436(4) 0.065(4) Uani 1 1 d .
H1A H 0.3873 -0.4782 0.9288 0.097 Uiso 1 1 calc R
H1B H 0.2563 -0.4428 0.9576 0.097 Uiso 1 1 calc R
H1C H 0.4414 -0.3436 0.9561 0.097 Uiso 1 1 calc R
C2 C 0.2595(19) -0.242(2) 0.9254(4) 0.061(4) Uani 1 1 d .
C3 C 0.1778(18) -0.081(2) 0.9423(3) 0.054(4) Uani 1 1 d .
C4 C 0.157(2) -0.071(2) 0.9755(3) 0.066(4) Uani 1 1 d .
H4 H 0.1945 -0.1636 0.9888 0.080 Uiso 1 1 calc R
C5 C 0.080(2) 0.084(2) 0.9883(3) 0.063(4) Uani 1 1 d .
H5 H 0.0722 0.0990 1.0106 0.075 Uiso 1 1 calc R
C6 C 0.0147(18) 0.212(2) 0.9681(3) 0.057(4) Uani 1 1 d .
H6 H -0.0426 0.3120 0.9765 0.068 Uiso 1 1 calc R
C7 C 0.0333(18) 0.194(2) 0.9352(3) 0.053(4) Uani 1 1 d .
C8 C -0.0257(16) 0.3285(19) 0.9114(3) 0.047(3) Uani 1 1 d .
C9 C -0.143(2) 0.480(2) 0.9207(3) 0.068(4) Uani 1 1 d .
H9A H -0.1668 0.5534 0.9022 0.102 Uiso 1 1 calc R
H9B H -0.0851 0.5506 0.9370 0.102 Uiso 1 1 calc R
H9C H -0.2545 0.4345 0.9290 0.102 Uiso 1 1 calc R
N11 N -0.1124(11) -0.0971(16) 0.8584(2) 0.048(3) Uani 1 1 d .
N12 N 0.1674(11) -0.0001(16) 0.82603(19) 0.046(3) Uani 1 1 d .
N13 N 0.4174(11) 0.1349(15) 0.8626(3) 0.048(3) Uani 1 1 d .
O11 O -0.2627(11) -0.1529(15) 0.8758(2) 0.062(3) Uani 1 1 d .
H11O H -0.2533 -0.1200 0.8946 0.093 Uiso 1 1 calc R
O12 O 0.5446(10) 0.2206(13) 0.8816(2) 0.059(3) Uani 1 1 d .
H12O H 0.5174 0.2104 0.9007 0.089 Uiso 1 1 calc R
C11 C -0.2639(18) -0.248(3) 0.8143(4) 0.074(5) Uani 1 1 d .
H11A H -0.3518 -0.2775 0.8304 0.110 Uiso 1 1 calc R
H11B H -0.2156 -0.3569 0.8054 0.110 Uiso 1 1 calc R
H11C H -0.3191 -0.1796 0.7975 0.110 Uiso 1 1 calc R
C12 C -0.1190(17) -0.144(2) 0.8291(3) 0.054(3) Uani 1 1 d .
C13 C 0.0367(15) -0.081(2) 0.8090(3) 0.047(3) Uani 1 1 d .
C14 C 0.0475(19) -0.106(2) 0.7764(3) 0.065(4) Uani 1 1 d .
H14 H -0.0457 -0.1593 0.7650 0.078 Uiso 1 1 calc R
C15 C 0.203(2) -0.050(3) 0.7611(3) 0.074(5) Uani 1 1 d .
H15 H 0.2182 -0.0730 0.7392 0.088 Uiso 1 1 calc R
C16 C 0.3346(17) 0.040(2) 0.7779(3) 0.057(3) Uani 1 1 d .
H16 H 0.4340 0.0883 0.7675 0.069 Uiso 1 1 calc R
C17 C 0.3131(15) 0.057(2) 0.8110(3) 0.045(3) Uani 1 1 d .
C18 C 0.4501(17) 0.1458(19) 0.8317(3) 0.050(3) Uani 1 1 d .
C19 C 0.6067(17) 0.240(3) 0.8177(4) 0.071(4) Uani 1 1 d .
H19A H 0.6792 0.2881 0.8348 0.106 Uiso 1 1 calc R
H19B H 0.5658 0.3358 0.8041 0.106 Uiso 1 1 calc R
H19C H 0.6764 0.1573 0.8052 0.106 Uiso 1 1 calc R
N21 N 0.6220(14) 1.003(2) 0.9563(3) 0.063(4) Uani 1 1 d .
O21 O 0.5993(18) 0.9685(19) 0.9843(2) 0.088(4) Uani 1 1 d .
O22 O 0.7164(15) 0.9104(18) 0.9384(3) 0.082(4) Uani 1 1 d .
O23 O 0.5396(17) 1.1359(19) 0.9441(3) 0.085(4) Uani 1 1 d .
N31 N 0.2396(16) 0.502(2) 0.7944(3) 0.063(3) Uani 1 1 d .
O31 O 0.3097(17) 0.5971(19) 0.8150(3) 0.082(4) Uani 1 1 d .
O32 O 0.3052(14) 0.4942(19) 0.7668(2) 0.083(4) Uani 1 1 d .
O33 O 0.1024(14) 0.4095(18) 0.8013(2) 0.074(3) Uani 1 1 d .

loop_
_atom_site_aniso_label
_atom_site_aniso_U_11
_atom_site_aniso_U_22
_atom_site_aniso_U_33
_atom_site_aniso_U_23
_atom_site_aniso_U_13
_atom_site_aniso_U_12
Zn1 0.0358(8) 0.0646(13) 0.0468(7) 0.0006(8) 0.0002(7) -0.0024(8)
N1 0.025(5) 0.079(9) 0.048(6) -0.009(6) 0.000(4) -0.001(5)
N2 0.028(4) 0.058(7) 0.041(4) 0.006(5) 0.003(3) -0.006(5)
N3 0.024(5) 0.070(9) 0.054(6) 0.009(5) -0.002(4) 0.001(5)
O1 0.060(6) 0.064(7) 0.073(6) -0.012(5) 0.004(6) 0.007(5)
O2 0.042(5) 0.079(8) 0.063(5) 0.015(5) -0.004(4) 0.002(5)
C1 0.064(9) 0.062(11) 0.068(8) 0.009(7) -0.009(8) 0.011(9)
C2 0.040(7) 0.069(12) 0.075(10) 0.005(8) -0.001(6) -0.020(8)
C3 0.047(7) 0.069(11) 0.046(6) 0.006(6) -0.003(6) -0.020(7)
C4 0.065(9) 0.077(12) 0.057(7) 0.009(7) -0.012(7) -0.008(10)
C5 0.063(9) 0.077(13) 0.048(7) -0.008(7) 0.001(6) 0.001(8)
C6 0.049(7) 0.063(11) 0.058(7) -0.011(7) 0.006(6) -0.010(7)
C7 0.046(7) 0.059(10) 0.053(6) -0.001(6) 0.003(6) -0.021(7)
C8 0.034(6) 0.054(9) 0.053(6) 0.006(6) -0.003(5) -0.002(6)
C9 0.061(8) 0.057(11) 0.086(8) -0.009(7) 0.019(8) 0.009(9)
N11 0.016(4) 0.067(8) 0.062(6) 0.002(5) -0.004(4) -0.002(4)
N12 0.019(4) 0.072(9) 0.047(4) 0.010(5) 0.004(4) -0.008(5)
N13 0.015(4) 0.059(8) 0.071(6) -0.011(5) 0.001(4) -0.002(4)
O11 0.036(4) 0.075(7) 0.076(7) -0.003(6) 0.020(5) -0.018(5)
O12 0.031(4) 0.060(7) 0.087(6) -0.005(5) -0.015(4) -0.015(4)
C11 0.046(7) 0.095(15) 0.080(10) -0.017(10) -0.030(7) -0.014(9)
C12 0.034(6) 0.061(10) 0.068(8) 0.003(7) -0.009(6) -0.001(6)
C13 0.030(6) 0.054(10) 0.055(7) -0.003(6) -0.002(5) 0.008(6)
C14 0.053(8) 0.090(14) 0.052(7) -0.014(8) -0.014(6) 0.020(8)
C15 0.090(11) 0.079(13) 0.052(7) 0.003(9) 0.010(7) 0.000(9)
C16 0.042(6) 0.076(10) 0.054(6) 0.005(7) 0.012(6) 0.010(8)
C17 0.037(6) 0.051(9) 0.047(6) 0.009(6) -0.002(5) 0.014(6)
C18 0.042(7) 0.046(9) 0.062(7) 0.008(6) 0.008(6) 0.006(6)
C19 0.035(7) 0.081(13) 0.096(10) 0.023(10) 0.011(7) -0.004(7)
N21 0.040(6) 0.097(12) 0.053(6) -0.010(7) -0.004(5) -0.007(7)
O21 0.118(10) 0.091(9) 0.056(5) 0.004(6) 0.008(6) 0.014(9)
O22 0.074(8) 0.104(12) 0.067(7) -0.008(6) 0.023(5) 0.005(7)
O23 0.070(8) 0.099(10) 0.085(7) 0.013(7) -0.015(6) -0.010(8)
N31 0.058(7) 0.073(11) 0.056(6) 0.001(7) 0.005(5) 0.014(7)
O31 0.077(8) 0.098(11) 0.070(7) -0.021(6) -0.003(6) -0.013(7)
O32 0.074(7) 0.113(12) 0.063(6) -0.011(7) 0.014(5) -0.010(7)
O33 0.063(7) 0.094(10) 0.066(6) 0.004(6) 0.003(5) -0.014(6)

loop_
_atom_type_symbol
_atom_type_description
_atom_type_scat_dispersion_real
_atom_type_scat_dispersion_imag
_atom_type_scat_source
C C 0.0181 0.0091 'International Tables Vol C Tables 4.2.6.8 and 6.1.1.4'
H H 0.0000 0.0000 'International Tables Vol C Tables 4.2.6.8 and 6.1.1.4'
N N 0.0311 0.0180 'International Tables Vol C Tables 4.2.6.8 and 6.1.1.4'
O O 0.0492 0.0322 'International Tables Vol C Tables 4.2.6.8 and 6.1.1.4'
Zn Zn -1.5491 0.6778 'International Tables Vol C Tables 4.2.6.8 and 6.1.1.4'

loop_
_geom_angle_atom_site_label_1
_geom_angle_atom_site_label_2
_geom_angle_atom_site_label_3
_geom_angle
N2 Zn1 N12 176.0(4)
N2 Zn1 N13 107.9(4)
N12 Zn1 N13 75.8(4)
N2 Zn1 N3 75.5(4)
N12 Zn1 N3 105.9(4)
N13 Zn1 N3 94.6(4)
N2 Zn1 N1 74.3(4)
N12 Zn1 N1 104.3(4)
N13 Zn1 N1 93.9(4)
N3 Zn1 N1 149.8(4)
N2 Zn1 N11 102.4(4)
N12 Zn1 N11 73.9(4)
N13 Zn1 N11 149.7(4)
N3 Zn1 N11 94.1(4)
N1 Zn1 N11 92.9(4)
C2 N1 O1 111.7(13)
C2 N1 Zn1 116.5(11)
O1 N1 Zn1 131.1(8)
C3 N2 C7 120.5(11)
C3 N2 Zn1 121.0(9)
C7 N2 Zn1 118.5(8)
C8 N3 O2 113.3(11)
C8 N3 Zn1 114.9(9)
O2 N3 Zn1 130.5(7)
N1 O1 H1O 109.5
N3 O2 H2O 109.5
C2 C1 H1A 109.5
C2 C1 H1B 109.5
H1A C1 H1B 109.5
C2 C1 H1C 109.5
H1A C1 H1C 109.5
H1B C1 H1C 109.5
N1 C2 C1 125.6(16)
N1 C2 C3 112.6(14)
C1 C2 C3 121.7(13)
N2 C3 C4 121.5(14)
N2 C3 C2 115.2(11)
C4 C3 C2 123.2(14)
C3 C4 C5 118.1(15)
C3 C4 H4 121.0
C5 C4 H4 121.0
C6 C5 C4 119.5(12)
C6 C5 H5 120.3
C4 C5 H5 120.3
C5 C6 C7 120.5(14)
C5 C6 H6 119.7
C7 C6 H6 119.7
N2 C7 C6 119.8(14)
N2 C7 C8 115.6(11)
C6 C7 C8 124.6(14)
N3 C8 C7 114.6(12)
N3 C8 C9 124.0(12)
C7 C8 C9 121.4(11)
C8 C9 H9A 109.5
C8 C9 H9B 109.5
H9A C9 H9B 109.5
C8 C9 H9C 109.5
H9A C9 H9C 109.5
H9B C9 H9C 109.5
C12 N11 O11 112.6(10)
C12 N11 Zn1 115.5(8)
O11 N11 Zn1 131.4(8)
C17 N12 C13 119.5(9)
C17 N12 Zn1 119.3(8)
C13 N12 Zn1 121.2(7)
C18 N13 O12 113.5(10)
C18 N13 Zn1 114.1(8)
O12 N13 Zn1 131.3(8)
N11 O11 H11O 109.5
N13 O12 H12O 109.5
C12 C11 H11A 109.5
C12 C11 H11B 109.5
H11A C11 H11B 109.5
C12 C11 H11C 109.5
H11A C11 H11C 109.5
H11B C11 H11C 109.5
N11 C12 C11 125.1(13)
N11 C12 C13 114.7(12)
C11 C12 C13 120.2(12)
N12 C13 C14 122.5(12)
N12 C13 C12 114.0(10)
C14 C13 C12 123.5(12)
C13 C14 C15 117.5(14)
C13 C14 H14 121.3
C15 C14 H14 121.3
C16 C15 C14 120.7(13)
C16 C15 H15 119.7
C14 C15 H15 119.7
C15 C16 C17 117.4(13)
C15 C16 H16 121.3
C17 C16 H16 121.3
N12 C17 C16 122.2(12)
N12 C17 C18 115.8(10)
C16 C17 C18 121.9(12)
N13 C18 C19 124.1(13)
N13 C18 C17 114.1(11)
C19 C18 C17 121.8(12)
C18 C19 H19A 109.5
C18 C19 H19B 109.5
H19A C19 H19B 109.5
C18 C19 H19C 109.5
H19A C19 H19C 109.5
H19B C19 H19C 109.5
O21 N21 O22 122.9(16)
O21 N21 O23 118.8(14)
O22 N21 O23 118.2(12)
O31 N31 O32 120.0(14)
O31 N31 O33 120.1(12)
O32 N31 O33 119.9(14)

loop_
_geom_bond_atom_site_label_1
_geom_bond_atom_site_label_2
_geom_bond_distance
Zn1 N2 2.023(8)
Zn1 N12 2.024(8)
Zn1 N13 2.211(10)
Zn1 N3 2.225(12)
Zn1 N1 2.240(13)
Zn1 N11 2.262(9)
N1 C2 1.289(17)
N1 O1 1.374(14)
N2 C3 1.331(17)
N2 C7 1.364(18)
N3 C8 1.285(15)
N3 O2 1.395(13)
O1 H1O 0.8200
O2 H2O 0.8200
C1 C2 1.47(2)
C1 H1A 0.9600
C1 H1B 0.9600
C1 H1C 0.9600
C2 C3 1.52(2)
C3 C4 1.388(17)
C4 C5 1.39(2)
C4 H4 0.9300
C5 C6 1.36(2)
C5 H5 0.9300
C6 C7 1.375(17)
C6 H6 0.9300
C7 C8 1.475(19)
C8 C9 1.484(18)
C9 H9A 0.9600
C9 H9B 0.9600
C9 H9C 0.9600
N11 C12 1.263(16)
N11 O11 1.397(12)
N12 C17 1.322(15)
N12 C13 1.348(15)
N13 C18 1.308(15)
N13 O12 1.389(12)
O11 H11O 0.8200
O12 H12O 0.8200
C11 C12 1.468(19)
C11 H11A 0.9600
C11 H11B 0.9600
C11 H11C 0.9600
C12 C13 1.503(18)
C13 C14 1.365(16)
C14 C15 1.39(2)
C14 H14 0.9300
C15 C16 1.38(2)
C15 H15 0.9300
C16 C17 1.386(15)
C16 H16 0.9300
C17 C18 1.491(18)
C18 C19 1.482(17)
C19 H19A 0.9600
C19 H19B 0.9600
C19 H19C 0.9600
N21 O21 1.202(13)
N21 O22 1.233(16)
N21 O23 1.273(17)
N31 O31 1.227(16)
N31 O32 1.245(13)
N31 O33 1.269(17)
